data_2012342
loop_
_publ_author_name
'Eriksson, Johan'
'Eriksson, Lars'

_publ_section_title
;
 2,2',6,6'-Tetrachloro-4,4'-propane-2,2-diyldiphenol,
 2,2',6-tribromo-4,4'-propane-2,2-diyldiphenol and
 2,2',6,6'-tetrabromo-4,4'-propane-2,2-diyldiphenol
;
_journal_issue 11
_journal_name_full 'Acta Crystallographica Section C'
_journal_page_first 1308
_journal_page_last 1312
_journal_paper_doi 10.1107/S0108270101012112
_journal_volume 57
_journal_year 2001
_chemical_formula_moiety 'C15 H12 Br4 O2'
_chemical_formula_sum 'C15 H12 Br4 O2'
_chemical_formula_weight 543.89
_chemical_name_common 'Tetrabromo bisphenol A'
_chemical_name_systematic
;
3,3',5,5'-Tetrabromo-4,4'-dihydroxy-diphenyl-dimethyl-methane
;
_space_group_IT_number 96
_symmetry_cell_setting tetragonal
_symmetry_space_group_name_Hall 'P 4nw 2abw'
_symmetry_space_group_name_H-M 'P 43 21 2'
_audit_creation_method SHELXL97
_cell_angle_alpha 90
_cell_angle_beta 90
_cell_angle_gamma 90
_cell_formula_units_Z 4
_cell_length_a 12.0038(16)
_cell_length_b 12.0038(16)
_cell_length_c 11.618(3)
_cell_measurement_reflns_used 1720
_cell_measurement_temperature 293(2)
_cell_measurement_theta_max 26.05
_cell_measurement_theta_min 1.65
_cell_volume 1674.1(5)
_computing_cell_refinement 'CELL (Stoe, 1997)'
_computing_data_collection 'EXPOSE (Stoe, 1997)'
_computing_data_reduction 'INTEGRATE (Stoe, 1997)'
_computing_molecular_graphics 'DIAMOND (Bergerhoff, 1996)'
_computing_structure_refinement 'SHELXL97 (Sheldrick, 1997)'
_computing_structure_solution 'SHELXS97 (Sheldrick, 1990)'
_diffrn_ambient_temperature 293(2)
_diffrn_detector_area_resol_mean 6.0
_diffrn_measured_fraction_theta_full .996
_diffrn_measured_fraction_theta_max .996
_diffrn_measurement_device_type 'Stoe IPDS area-detector'
_diffrn_measurement_method 'area detector'
_diffrn_radiation_monochromator graphite
_diffrn_radiation_source 'fine-focus sealed tube'
_diffrn_radiation_type MoK\a
_diffrn_radiation_wavelength .71073
_diffrn_reflns_av_R_equivalents .171
_diffrn_reflns_av_sigmaI/netI .123
_diffrn_reflns_limit_h_max 14
_diffrn_reflns_limit_h_min -14
_diffrn_reflns_limit_k_max 14
_diffrn_reflns_limit_k_min -14
_diffrn_reflns_limit_l_max 14
_diffrn_reflns_limit_l_min -14
_diffrn_reflns_number 13032
_diffrn_reflns_theta_full 25.88
_diffrn_reflns_theta_max 25.88
_diffrn_reflns_theta_min 2.44
_exptl_absorpt_coefficient_mu 9.616
_exptl_absorpt_correction_T_max .302
_exptl_absorpt_correction_T_min .236
_exptl_absorpt_correction_type numerical
_exptl_absorpt_process_details '(X-RED; Stoe, 1997)'
_exptl_crystal_colour colourless
_exptl_crystal_density_diffrn 2.158
_exptl_crystal_density_method 'not measured'
_exptl_crystal_description prism
_exptl_crystal_F_000 1032
_exptl_crystal_size_max .15
_exptl_crystal_size_mid .14
_exptl_crystal_size_min .12
_refine_diff_density_max .42
_refine_diff_density_min -.39
_refine_ls_abs_structure_details 'Flack (1983)'
_refine_ls_abs_structure_Flack .03(3)
_refine_ls_extinction_method none
_refine_ls_goodness_of_fit_ref .814
_refine_ls_hydrogen_treatment constr
_refine_ls_matrix_type full
_refine_ls_number_parameters 98
_refine_ls_number_reflns 1625
_refine_ls_number_restraints 26
_refine_ls_restrained_S_all .807
_refine_ls_R_factor_all .105
_refine_ls_R_factor_gt .039
_refine_ls_shift/su_max .001
_refine_ls_shift/su_mean .000
_refine_ls_structure_factor_coef Fsqd
_refine_ls_weighting_details 'calc w = 1/[\s^2^(Fo^2^)+(0.01P)^2^] where P=(Fo^2^+2Fc^2^)/3'
_refine_ls_weighting_scheme calc
_refine_ls_wR_factor_ref .060
_reflns_number_gt 915
_reflns_number_total 1625
_reflns_threshold_expression I>2\s(I)
_cod_data_source_file os1139.cif
_cod_data_source_block III
_cod_original_sg_symbol_Hall 'P 41n 2abw'
_cod_database_code 2012342
_cod_database_fobs_code 2012342

loop_
_symmetry_equiv_pos_as_xyz
'x, y, z'
'-x, -y, z+1/2'
'-y+1/2, x+1/2, z+3/4'
'y+1/2, -x+1/2, z+1/4'
'-x+1/2, y+1/2, -z+3/4'
'x+1/2, -y+1/2, -z+1/4'
'y, x, -z'
'-y, -x, -z+1/2'

loop_
_atom_site_label
_atom_site_fract_x
_atom_site_fract_y
_atom_site_fract_z
_atom_site_U_iso_or_equiv
_atom_site_adp_type
_atom_site_calc_flag
_atom_site_refinement_flags
_atom_site_occupancy
_atom_site_disorder_assembly
_atom_site_disorder_group
_atom_site_type_symbol
Br1 .14857(8) .55894(7) .18353(8) .0590(3) Uani d U 1 . . Br
Br2 .38816(7) .15045(7) .18750(8) .0533(3) Uani d U 1 . . Br
C1 .4670(6) .4670(6) .5000 .035(3) Uani d SU 1 . . C
C2 .5901(6) .4518(7) .4685(7) .048(3) Uani d U 1 . . C
H2A .6047 .3744 .4540 .073 Uiso calc R 1 . . H
H2B .6358 .4770 .5311 .073 Uiso calc R 1 . . H
H2C .6068 .4944 .4007 .073 Uiso calc R 1 . . H
C3 .3971(6) .4312(6) .3961(6) .0286(19) Uani d U 1 . . C
C4 .3171(6) .4986(6) .3447(7) .033(2) Uani d U 1 . . C
H4 .3040 .5689 .3754 .039 Uiso calc R 1 . . H
C5 .2560(6) .4648(7) .2491(6) .0326(19) Uani d U 1 . . C
C6 .2740(6) .3579(8) .2021(7) .038(2) Uani d U 1 . . C
C7 .3546(7) .2887(6) .2513(6) .0328(19) Uani d U 1 . . C
C8 .4104(6) .3260(6) .3479(6) .033(2) Uani d U 1 . . C
H8 .4604 .2774 .3830 .040 Uiso calc R 1 . . H
O1 .2159(6) .3255(5) .1073(5) .0598(18) Uani d U 1 . . O
H1 .1905 .2629 .1177 .090 Uiso calc R 1 . . H

loop_
_atom_site_aniso_label
_atom_site_aniso_U_11
_atom_site_aniso_U_22
_atom_site_aniso_U_33
_atom_site_aniso_U_12
_atom_site_aniso_U_13
_atom_site_aniso_U_23
Br1 .0506(6) .0730(7) .0534(6) .0257(6) -.0076(6) .0146(6)
Br2 .0608(6) .0385(5) .0606(6) -.0011(5) -.0017(5) -.0083(5)
C1 .032(4) .032(4) .042(7) -.003(7) .001(4) -.001(4)
C2 .045(6) .052(6) .048(6) -.009(5) -.003(5) .010(5)
C3 .032(4) .028(4) .026(5) -.002(4) -.004(3) .010(3)
C4 .037(5) .028(4) .033(5) .006(4) .010(4) .003(4)
C5 .039(5) .029(5) .029(5) -.001(4) .008(4) .008(4)
C6 .027(4) .059(5) .028(5) -.010(4) -.005(4) .004(5)
C7 .027(4) .035(5) .036(5) .000(4) -.007(4) .007(4)
C8 .035(5) .026(5) .038(5) .009(4) .000(4) .003(4)
O1 .062(4) .069(6) .048(4) -.016(4) -.019(3) .001(3)

loop_
_atom_type_symbol
_atom_type_description
_atom_type_scat_dispersion_real
_atom_type_scat_dispersion_imag
_atom_type_scat_source
C C .0033 .0016 'International Tables Vol C Tables 4.2.6.8 and 6.1.1.4'
H H .0000 .0000 'International Tables Vol C Tables 4.2.6.8 and 6.1.1.4'
Br Br -.2901 2.4595 'International Tables Vol C Tables 4.2.6.8 and 6.1.1.4'
O O .0106 .0060 'International Tables Vol C Tables 4.2.6.8 and 6.1.1.4'

loop_
_geom_angle_atom_site_label_1
_geom_angle_atom_site_label_2
_geom_angle_atom_site_label_3
_geom_angle_site_symmetry_1
_geom_angle_site_symmetry_3
_geom_angle
_geom_angle_publ_flag
C3 C1 C3 . 7_556 108.3(8) yes
C3 C1 C2 . 7_556 113.1(4) yes
C3 C1 C2 7_556 7_556 107.9(5) ?
C3 C1 C2 . . 107.9(5) yes
C3 C1 C2 7_556 . 113.1(4) ?
C2 C1 C2 7_556 . 106.6(10) yes
C1 C2 H2A . . 109.5 ?
C1 C2 H2B . . 109.5 ?
H2A C2 H2B . . 109.5 ?
C1 C2 H2C . . 109.5 ?
H2A C2 H2C . . 109.5 ?
H2B C2 H2C . . 109.5 ?
C4 C3 C8 . . 115.8(7) yes
C4 C3 C1 . . 123.6(6) yes
C8 C3 C1 . . 120.5(6) yes
C3 C4 C5 . . 122.5(7) ?
C3 C4 H4 . . 118.8 ?
C5 C4 H4 . . 118.8 ?
C4 C5 C6 . . 119.6(7) ?
C4 C5 Br1 . . 120.7(6) ?
C6 C5 Br1 . . 119.7(6) ?
O1 C6 C7 . . 121.1(8) yes
O1 C6 C5 . . 119.6(8) yes
C7 C6 C5 . . 119.2(7) ?
C8 C7 C6 . . 118.4(7) ?
C8 C7 Br2 . . 120.5(6) ?
C6 C7 Br2 . . 121.1(6) ?
C7 C8 C3 . . 124.4(7) ?
C7 C8 H8 . . 117.8 ?
C3 C8 H8 . . 117.8 ?
C6 O1 H1 . . 109.5 ?

loop_
_geom_bond_atom_site_label_1
_geom_bond_atom_site_label_2
_geom_bond_site_symmetry_2
_geom_bond_distance
_geom_bond_publ_flag
Br1 C5 . 1.877(7) yes
Br2 C7 . 1.862(7) yes
C1 C3 . 1.532(9) yes
C1 C3 7_556 1.532(9) ?
C1 C2 7_556 1.533(9) ?
C1 C2 . 1.533(9) yes
C2 H2A . .9600 ?
C2 H2B . .9600 ?
C2 H2C . .9600 ?
C3 C4 . 1.389(9) ?
C3 C8 . 1.391(10) ?
C4 C5 . 1.391(10) ?
C4 H4 . .9300 ?
C5 C6 . 1.412(11) ?
C6 O1 . 1.360(9) ?
C6 C7 . 1.397(10) ?
C7 C8 . 1.381(9) ?
C8 H8 . .9300 ?
O1 H1 . .8200 ?

loop_
_geom_hbond_atom_site_label_D
_geom_hbond_atom_site_label_H
_geom_hbond_atom_site_label_A
_geom_hbond_site_symmetry_A
_geom_hbond_distance_DH
_geom_hbond_distance_HA
_geom_hbond_distance_DA
_geom_hbond_angle_DHA
_geom_hbond_publ_flag
O1 H1 O1 7_555 .82 3.13 3.110(10) 81 yes

loop_
_geom_torsion_atom_site_label_1
_geom_torsion_atom_site_label_2
_geom_torsion_atom_site_label_3
_geom_torsion_atom_site_label_4
_geom_torsion_site_symmetry_1
_geom_torsion
_geom_torsion_publ_flag
C3 C1 C3 C4 7_556 111.5(8) yes
C2 C1 C3 C4 7_556 -8.0(10) yes
C2 C1 C3 C4 . -125.7(7) yes
C3 C1 C3 C8 7_556 -67.9(6) yes
C2 C1 C3 C8 7_556 172.6(8) yes
C2 C1 C3 C8 . 54.9(9) yes
C8 C3 C4 C5 . -1.7(11) yes
C1 C3 C4 C5 . 178.9(7) yes
C3 C4 C5 C6 . .6(11) ?
C3 C4 C5 Br1 . 179.7(5) ?
C4 C5 C6 O1 . -178.7(7) ?
Br1 C5 C6 O1 . 2.1(10) ?
C4 C5 C6 C7 . -1.2(11) ?
Br1 C5 C6 C7 . 179.7(5) ?
O1 C6 C7 C8 . -179.7(7) ?
C5 C6 C7 C8 . 2.8(11) ?
O1 C6 C7 Br2 . 1.4(10) ?
C5 C6 C7 Br2 . -176.2(6) ?
C6 C7 C8 C3 . -4.2(12) ?
Br2 C7 C8 C3 . 174.8(6) ?
C4 C3 C8 C7 . 3.5(11) ?
C1 C3 C8 C7 . -177.1(7) ?
